data_4113598
loop_
_publ_author_name
'Yugen Zhang'
'R. H. Holm'

_publ_section_title
;
 Synthesis of a Molecular Mo2Fe6S9 Cluster with the Topology of the PN
 Cluster of Nitrogenase by Rearrangement of an Edge-Bridged Mo2Fe6S8
 Double Cubane
;
_journal_name_full 'Journal of the American Chemical Society'
_journal_page_first 3910
_journal_page_last 3920
_journal_paper_doi 10.1021/ja0214633
_journal_volume 125
_journal_year 2003
_chemical_formula_moiety (Et4N)2[TpMoFe3S4(S-p-tol)3]
_chemical_formula_sum 'C92 H142 B2 Fe6 Mo2 N16 S14'
_chemical_formula_weight 2469.67
_chemical_name_systematic
; 
 ? 
;
_space_group_IT_number 14
_symmetry_cell_setting monoclinic
_symmetry_space_group_name_Hall '-P 2ybc'
_symmetry_space_group_name_H-M 'P 1 21/c 1'
_atom_sites_solution_hydrogens geom
_atom_sites_solution_primary direct
_atom_sites_solution_secondary difmap
_audit_creation_method SHELXL-97
_cell_angle_alpha 90.00
_cell_angle_beta 116.927(4)
_cell_angle_gamma 90.00
_cell_formula_units_Z 4
_cell_length_a 34.136(8)
_cell_length_b 11.871(3)
_cell_length_c 31.277(7)
_cell_measurement_temperature 293(2)
_cell_volume 11300(5)
_computing_cell_refinement 'Bruker Smart'
_computing_data_collection 'Bruker Smart'
_computing_data_reduction 'Bruker SHELXTL'
_computing_molecular_graphics 'Bruker SHELXTL'
_computing_publication_material 'Bruker SHELXTL'
_computing_structure_refinement 'SHELXL-97 (Sheldrick, 1997)'
_computing_structure_solution 'SHELXS-97 (Sheldrick, 1990)'
_diffrn_ambient_temperature 293(2)
_diffrn_measured_fraction_theta_full 1.000
_diffrn_measured_fraction_theta_max 1.000
_diffrn_measurement_device_type 'CCD area detector'
_diffrn_measurement_method 'phi and omega scan'
_diffrn_radiation_monochromator graphite
_diffrn_radiation_source 'fine-focus sealed tube'
_diffrn_radiation_type MoK\a
_diffrn_radiation_wavelength 0.71073
_diffrn_reflns_av_R_equivalents 0.1112
_diffrn_reflns_av_sigmaI/netI 0.1005
_diffrn_reflns_limit_h_max 34
_diffrn_reflns_limit_h_min -22
_diffrn_reflns_limit_k_max 11
_diffrn_reflns_limit_k_min -11
_diffrn_reflns_limit_l_max 31
_diffrn_reflns_limit_l_min -31
_diffrn_reflns_number 40375
_diffrn_reflns_theta_full 21.00
_diffrn_reflns_theta_max 21.00
_diffrn_reflns_theta_min 1.30
_diffrn_standards_decay_% none
_exptl_absorpt_coefficient_mu 1.269
_exptl_absorpt_correction_T_max 0.776
_exptl_absorpt_correction_T_min 0.549
_exptl_absorpt_correction_type SADABS
_exptl_crystal_colour black
_exptl_crystal_density_diffrn 1.449
_exptl_crystal_description plate
_exptl_crystal_F_000 5049
_exptl_crystal_size_max 0.5
_exptl_crystal_size_mid 0.4
_exptl_crystal_size_min 0.2
_refine_diff_density_max 1.352
_refine_diff_density_min -1.247
_refine_diff_density_rms 0.185
_refine_ls_extinction_method none
_refine_ls_goodness_of_fit_ref 1.207
_refine_ls_hydrogen_treatment mixed
_refine_ls_matrix_type full
_refine_ls_number_parameters 1226
_refine_ls_number_reflns 12114
_refine_ls_number_restraints 0
_refine_ls_restrained_S_all 1.207
_refine_ls_R_factor_all 0.1599
_refine_ls_R_factor_gt 0.1258
_refine_ls_shift/su_max 0.168
_refine_ls_shift/su_mean 0.006
_refine_ls_structure_factor_coef Fsqd
_refine_ls_weighting_details 'calc w=1/[\s^2^(Fo^2^)+(0.0001P)^2^+639.8959P] where P=(Fo^2^+2Fc^2^)/3'
_refine_ls_weighting_scheme calc
_refine_ls_wR_factor_gt 0.2800
_refine_ls_wR_factor_ref 0.2954
_reflns_number_gt 8519
_reflns_number_total 12114
_reflns_threshold_expression >2sigma(I)
_cod_data_source_file ja0214633_7.cif
_cod_data_source_block (Et4N)2[TpMoFe3S4(S-p-tol)3]
_cod_original_cell_volume 11300(4)
_cod_database_code 4113598

loop_
_symmetry_equiv_pos_as_xyz
'x, y, z'
'-x, y+1/2, -z+1/2'
'-x, -y, -z'
'x, -y-1/2, z-1/2'

loop_
_atom_site_label
_atom_site_type_symbol
_atom_site_fract_x
_atom_site_fract_y
_atom_site_fract_z
_atom_site_U_iso_or_equiv
_atom_site_adp_type
_atom_site_occupancy
_atom_site_symmetry_multiplicity
_atom_site_calc_flag
_atom_site_refinement_flags
_atom_site_disorder_assembly
_atom_site_disorder_group
Mo1 Mo 0.28276(6) 0.71299(16) 0.18065(7) 0.0221(5) Uani 1 1 d . . .
Mo2 Mo 0.21686(6) 0.25371(17) 0.89789(7) 0.0274(5) Uani 1 1 d . . .
Fe1 Fe 0.35590(9) 0.7326(3) 0.16693(11) 0.0247(8) Uani 1 1 d . . .
Fe2 Fe 0.35504(10) 0.8245(3) 0.24516(12) 0.0264(8) Uani 1 1 d . . .
Fe3 Fe 0.35792(10) 0.5994(3) 0.23786(12) 0.0254(8) Uani 1 1 d . . .
Fe4 Fe 0.14406(11) 0.3777(3) 0.88070(12) 0.0316(9) Uani 1 1 d . . .
Fe5 Fe 0.14392(10) 0.2471(3) 0.81118(11) 0.0251(8) Uani 1 1 d . . .
Fe6 Fe 0.14176(11) 0.1520(3) 0.88863(12) 0.0324(9) Uani 1 1 d . . .
S1 S 0.31449(18) 0.8793(5) 0.1681(2) 0.0287(15) Uani 1 1 d . . .
S2 S 0.31735(18) 0.6981(5) 0.2653(2) 0.0304(15) Uani 1 1 d . . .
S3 S 0.31789(19) 0.5700(5) 0.1579(2) 0.0308(15) Uani 1 1 d . . .
S4 S 0.41231(17) 0.7240(5) 0.2455(2) 0.0285(14) Uani 1 1 d . . .
S5 S 0.37020(19) 0.7347(5) 0.1020(2) 0.0326(15) Uani 1 1 d . . .
S6 S 0.3671(2) 0.9858(5) 0.2876(2) 0.0396(17) Uani 1 1 d . . .
S7 S 0.3753(2) 0.4176(5) 0.2637(2) 0.0391(17) Uani 1 1 d . . .
S8 S 0.1859(2) 0.4026(5) 0.8423(2) 0.0334(15) Uani 1 1 d . . .
S9 S 0.1820(2) 0.0933(5) 0.8514(2) 0.0339(15) Uani 1 1 d . . .
S10 S 0.18138(19) 0.2760(5) 0.9475(2) 0.0354(15) Uani 1 1 d . . .
S11 S 0.08731(18) 0.2585(5) 0.8331(2) 0.0320(15) Uani 1 1 d . . .
S12 S 0.1283(2) 0.5624(5) 0.8894(2) 0.0413(17) Uani 1 1 d . . .
S13 S 0.1292(2) 0.2559(5) 0.7319(2) 0.0346(15) Uani 1 1 d . . .
S14 S 0.1274(2) -0.0047(5) 0.9194(2) 0.0398(17) Uani 1 1 d . . .
N1 N 0.2321(6) 0.8287(16) 0.1857(7) 0.034(5) Uani 1 1 d . . .
N2 N 0.1892(7) 0.807(2) 0.1589(9) 0.054(7) Uani 1 1 d . . .
N3 N 0.2337(6) 0.7190(16) 0.1033(7) 0.032(5) Uani 1 1 d . . .
N4 N 0.1911(6) 0.7082(17) 0.0885(7) 0.036(5) Uani 1 1 d . . .
N5 N 0.2353(6) 0.5858(17) 0.1820(7) 0.036(5) Uani 1 1 d . . .
N6 N 0.1932(6) 0.5961(15) 0.1588(8) 0.035(5) Uani 1 1 d . . .
N7 N 0.2682(6) 0.3721(19) 0.9495(7) 0.041(6) Uani 1 1 d . . .
N8 N 0.3109(7) 0.3503(19) 0.9652(7) 0.043(6) Uani 1 1 d . . .
N9 N 0.2614(6) 0.1364(17) 0.9521(7) 0.037(5) Uani 1 1 d . . .
N10 N 0.3070(8) 0.144(2) 0.9702(8) 0.058(7) Uani 1 1 d . . .
N11 N 0.2660(6) 0.2382(17) 0.8702(7) 0.034(5) Uani 1 1 d . . .
N12 N 0.3099(6) 0.2303(19) 0.8994(7) 0.043(6) Uani 1 1 d . . .
N13 N 0.4904(6) 0.5021(14) 0.2018(6) 0.028(5) Uani 1 1 d . . .
N14 N 0.2572(8) 0.7483(18) 0.3629(9) 0.059(7) Uani 1 1 d . . .
N15 N 0.0137(6) 0.4918(17) 0.7155(7) 0.036(5) Uani 1 1 d . . .
N16 N 0.2417(11) 0.213(2) 0.1047(9) 0.077(9) Uani 1 1 d . . .
B1 B 0.1750(10) 0.701(3) 0.1260(11) 0.041(8) Uani 1 1 d . . .
B2 B 0.3267(9) 0.241(3) 0.9541(9) 0.035(7) Uani 1 1 d . . .
C1 C 0.2364(8) 0.9135(18) 0.2125(10) 0.037(7) Uani 1 1 d . . .
H1 H 0.2631 0.9404 0.2358 0.044 Uiso 1 1 calc R . .
C2 C 0.1942(10) 0.962(3) 0.2018(12) 0.066(10) Uani 1 1 d . . .
H2 H 0.1875 1.0273 0.2138 0.079 Uiso 1 1 calc R . .
C3 C 0.1668(9) 0.887(3) 0.1691(11) 0.064(9) Uani 1 1 d . . .
H3 H 0.1363 0.8901 0.1556 0.077 Uiso 1 1 calc R . .
C4 C 0.2389(9) 0.718(2) 0.0640(9) 0.044(7) Uani 1 1 d . . .
H4 H 0.2660 0.7234 0.0638 0.052 Uiso 1 1 calc R . .
C5 C 0.2004(8) 0.7085(19) 0.0244(9) 0.042(7) Uani 1 1 d . . .
H5 H 0.1957 0.7053 -0.0072 0.050 Uiso 1 1 calc R . .
C6 C 0.1689(9) 0.704(3) 0.0411(10) 0.060(9) Uani 1 1 d . . .
H6 H 0.1386 0.7001 0.0228 0.072 Uiso 1 1 calc R . .
C7 C 0.2411(9) 0.4902(19) 0.2085(8) 0.036(7) Uani 1 1 d . . .
H7 H 0.2682 0.4592 0.2290 0.043 Uiso 1 1 calc R . .
C8 C 0.2013(9) 0.447(3) 0.2004(11) 0.053(8) Uani 1 1 d . . .
H8 H 0.1961 0.3831 0.2144 0.064 Uiso 1 1 calc R . .
C9 C 0.1700(9) 0.519(3) 0.1664(11) 0.059(9) Uani 1 1 d . . .
H9 H 0.1395 0.5137 0.1526 0.070 Uiso 1 1 calc R . .
C10 C 0.3996(7) 0.8548(19) 0.1035(7) 0.026(6) Uani 1 1 d . . .
C11 C 0.4315(8) 0.857(2) 0.0874(8) 0.034(7) Uani 1 1 d . . .
H11 H 0.4380 0.7894 0.0767 0.041 Uiso 1 1 calc R . .
C12 C 0.4542(8) 0.953(2) 0.0864(10) 0.049(8) Uani 1 1 d . . .
H12 H 0.4742 0.9500 0.0739 0.059 Uiso 1 1 calc R . .
C13 C 0.4472(8) 1.050(2) 0.1033(8) 0.039(7) Uani 1 1 d . . .
C14 C 0.4152(8) 1.056(3) 0.1190(8) 0.044(7) Uani 1 1 d . . .
H14 H 0.4091 1.1243 0.1291 0.053 Uiso 1 1 calc R . .
C15 C 0.3928(8) 0.963(2) 0.1198(9) 0.038(6) Uani 1 1 d . . .
H15 H 0.3721 0.9688 0.1314 0.045 Uiso 1 1 calc R . .
C16 C 0.4762(9) 1.154(2) 0.1052(10) 0.059(8) Uani 1 1 d . . .
H16A H 0.5059 1.1295 0.1156 0.088 Uiso 1 1 calc R . .
H16B H 0.4752 1.2083 0.1274 0.088 Uiso 1 1 calc R . .
H16C H 0.4651 1.1868 0.0739 0.088 Uiso 1 1 calc R . .
C17 C 0.3922(7) 0.9490(19) 0.3490(8) 0.028(6) Uani 1 1 d . . .
C18 C 0.4139(8) 0.853(2) 0.3686(10) 0.044(7) Uani 1 1 d . . .
H18 H 0.4162 0.7976 0.3488 0.053 Uiso 1 1 calc R . .
C19 C 0.4329(9) 0.834(3) 0.4177(9) 0.051(8) Uani 1 1 d . . .
H19 H 0.4459 0.7646 0.4294 0.061 Uiso 1 1 calc R . .
C20 C 0.4333(10) 0.912(2) 0.4489(9) 0.051(8) Uani 1 1 d . . .
C21 C 0.4134(10) 1.013(3) 0.4292(12) 0.065(9) Uani 1 1 d . . .
H21 H 0.4127 1.0700 0.4493 0.078 Uiso 1 1 calc R . .
C22 C 0.3950(9) 1.031(2) 0.3819(10) 0.047(7) Uani 1 1 d . . .
H22 H 0.3836 1.1017 0.3705 0.056 Uiso 1 1 calc R . .
C23 C 0.4550(12) 0.886(4) 0.5028(10) 0.101(14) Uani 1 1 d . . .
H23A H 0.4346 0.8463 0.5106 0.152 Uiso 1 1 calc R . .
H23B H 0.4632 0.9554 0.5205 0.152 Uiso 1 1 calc R . .
H23C H 0.4806 0.8406 0.5110 0.152 Uiso 1 1 calc R . .
C24 C 0.4028(8) 0.413(2) 0.3254(10) 0.042(7) Uani 1 1 d . . .
C25 C 0.4052(7) 0.5006(17) 0.3556(8) 0.029(6) Uani 1 1 d . . .
H25 H 0.3936 0.5701 0.3421 0.035 Uiso 1 1 calc R . .
C26 C 0.4244(8) 0.4897(19) 0.4062(11) 0.049(8) Uani 1 1 d . . .
H26 H 0.4236 0.5496 0.4249 0.059 Uiso 1 1 calc R . .
C27 C 0.4444(8) 0.390(2) 0.4275(9) 0.036(7) Uani 1 1 d . . .
C28 C 0.4436(8) 0.304(3) 0.3990(9) 0.049(8) Uani 1 1 d . . .
H28 H 0.4568 0.2360 0.4132 0.059 Uiso 1 1 calc R . .
C29 C 0.4234(8) 0.312(2) 0.3483(9) 0.041(7) Uani 1 1 d . . .
H29 H 0.4239 0.2505 0.3301 0.050 Uiso 1 1 calc R . .
C30 C 0.4630(10) 0.370(3) 0.4819(10) 0.070(10) Uani 1 1 d . . .
H30A H 0.4588 0.2923 0.4877 0.105 Uiso 1 1 calc R . .
H30B H 0.4479 0.4173 0.4945 0.105 Uiso 1 1 calc R . .
H30C H 0.4937 0.3872 0.4975 0.105 Uiso 1 1 calc R . .
C31 C 0.2652(10) 0.468(2) 0.9690(10) 0.050(8) Uani 1 1 d . . .
H31 H 0.2392 0.5054 0.9627 0.061 Uiso 1 1 calc R . .
C32 C 0.3068(10) 0.506(3) 0.9999(10) 0.058(9) Uani 1 1 d . . .
H32 H 0.3141 0.5706 1.0186 0.069 Uiso 1 1 calc R . .
C33 C 0.3341(11) 0.430(3) 0.9973(11) 0.060(9) Uani 1 1 d . . .
H33 H 0.3646 0.4311 1.0150 0.072 Uiso 1 1 calc R . .
C34 C 0.2552(7) 0.0400(18) 0.9726(9) 0.035(7) Uani 1 1 d . . .
H34 H 0.2276 0.0124 0.9661 0.042 Uiso 1 1 calc R . .
C35 C 0.2941(11) -0.013(2) 1.0039(10) 0.060(9) Uani 1 1 d . . .
H35 H 0.2984 -0.0773 1.0222 0.071 Uiso 1 1 calc R . .
C36 C 0.3253(10) 0.058(3) 1.0002(10) 0.059(9) Uani 1 1 d . . .
H36 H 0.3555 0.0470 1.0169 0.070 Uiso 1 1 calc R . .
C37 C 0.2606(9) 0.226(2) 0.8254(9) 0.048(7) Uani 1 1 d . . .
H37 H 0.2340 0.2282 0.7977 0.058 Uiso 1 1 calc R . .
C38 C 0.3032(9) 0.208(3) 0.8276(12) 0.060(9) Uani 1 1 d . . .
H38 H 0.3097 0.1992 0.8019 0.072 Uiso 1 1 calc R . .
C39 C 0.3308(8) 0.207(2) 0.8734(10) 0.044(7) Uani 1 1 d . . .
H39 H 0.3607 0.1915 0.8859 0.053 Uiso 1 1 calc R . .
C40 C 0.0981(7) 0.574(2) 0.9235(9) 0.039(7) Uani 1 1 d . . .
C41 C 0.0779(7) 0.675(2) 0.9238(8) 0.032(6) Uani 1 1 d . . .
H41 H 0.0777 0.7337 0.9040 0.039 Uiso 1 1 calc R . .
C42 C 0.0584(8) 0.689(2) 0.9526(9) 0.049(7) Uani 1 1 d . . .
H42 H 0.0450 0.7581 0.9517 0.059 Uiso 1 1 calc R . .
C43 C 0.0574(7) 0.605(2) 0.9843(9) 0.043(7) Uani 1 1 d . . .
C44 C 0.0768(8) 0.504(2) 0.9837(10) 0.043(7) Uani 1 1 d . . .
H44 H 0.0756 0.4459 1.0029 0.052 Uiso 1 1 calc R . .
C45 C 0.0990(9) 0.486(2) 0.9548(10) 0.050(8) Uani 1 1 d . . .
H45 H 0.1133 0.4179 0.9564 0.060 Uiso 1 1 calc R . .
C46 C 0.0366(9) 0.626(2) 1.0159(12) 0.065(9) Uani 1 1 d . . .
H46A H 0.0427 0.5647 1.0378 0.098 Uiso 1 1 calc R . .
H46B H 0.0054 0.6338 0.9968 0.098 Uiso 1 1 calc R . .
H46C H 0.0482 0.6947 1.0336 0.098 Uiso 1 1 calc R . .
C47 C 0.0990(8) 0.135(2) 0.7025(8) 0.038(7) Uani 1 1 d . . .
C48 C 0.0672(9) 0.144(3) 0.6541(10) 0.052(8) Uani 1 1 d . . .
H48 H 0.0613 0.2129 0.6380 0.062 Uiso 1 1 calc R . .
C49 C 0.0448(10) 0.045(3) 0.6314(10) 0.074(11) Uani 1 1 d . . .
H49 H 0.0239 0.0493 0.5994 0.089 Uiso 1 1 calc R . .
C50 C 0.0520(8) -0.056(2) 0.6536(8) 0.036(6) Uani 1 1 d . . .
C51 C 0.0820(9) -0.066(2) 0.7013(9) 0.052(8) Uani 1 1 d . . .
H51 H 0.0859 -0.1343 0.7174 0.062 Uiso 1 1 calc R . .
C52 C 0.1070(8) 0.032(2) 0.7253(9) 0.036(6) Uani 1 1 d . . .
H52 H 0.1288 0.0258 0.7568 0.043 Uiso 1 1 calc R . .
C53 C 0.0243(10) -0.162(2) 0.6274(10) 0.068(9) Uani 1 1 d . . .
H53A H -0.0011 -0.1394 0.5990 0.102 Uiso 1 1 calc R . .
H53B H 0.0152 -0.2010 0.6484 0.102 Uiso 1 1 calc R . .
H53C H 0.0419 -0.2119 0.6189 0.102 Uiso 1 1 calc R . .
C54 C 0.1039(8) 0.035(2) 0.9570(8) 0.034(6) Uani 1 1 d . . .
C55 C 0.0843(8) 0.142(2) 0.9546(10) 0.042(7) Uani 1 1 d . . .
H55 H 0.0829 0.1927 0.9313 0.050 Uiso 1 1 calc R . .
C56 C 0.0671(12) 0.175(3) 0.9855(12) 0.087(11) Uani 1 1 d . . .
H56 H 0.0574 0.2484 0.9850 0.104 Uiso 1 1 calc R . .
C57 C 0.0648(10) 0.095(3) 1.0174(11) 0.072(10) Uani 1 1 d . . .
C58 C 0.0855(11) -0.013(3) 1.0216(12) 0.082(11) Uani 1 1 d . . .
H58 H 0.0872 -0.0657 1.0444 0.099 Uiso 1 1 calc R . .
C59 C 0.1023(9) -0.033(2) 0.9905(10) 0.053(8) Uani 1 1 d . . .
H59 H 0.1145 -0.1042 0.9928 0.063 Uiso 1 1 calc R . .
C60 C 0.0440(15) 0.126(4) 1.0502(13) 0.121(17) Uani 1 1 d . . .
H60A H 0.0499 0.2036 1.0595 0.182 Uiso 1 1 calc R . .
H60B H 0.0563 0.0791 1.0783 0.182 Uiso 1 1 calc R . .
H60C H 0.0129 0.1141 1.0334 0.182 Uiso 1 1 calc R . .
C61 C 0.5058(9) 0.6264(19) 0.2181(11) 0.051(8) Uani 1 1 d . . .
H61A H 0.4965 0.6734 0.1898 0.061 Uiso 1 1 calc R . .
H61B H 0.4911 0.6539 0.2363 0.061 Uiso 1 1 calc R . .
C62 C 0.5535(9) 0.639(3) 0.2474(11) 0.080(11) Uani 1 1 d . . .
H62A H 0.5612 0.6222 0.2802 0.120 Uiso 1 1 calc R . .
H62B H 0.5619 0.7151 0.2450 0.120 Uiso 1 1 calc R . .
H62C H 0.5686 0.5882 0.2360 0.120 Uiso 1 1 calc R . .
C63 C 0.5069(8) 0.462(2) 0.1678(9) 0.044(7) Uani 1 1 d . . .
H63A H 0.4959 0.3867 0.1577 0.053 Uiso 1 1 calc R . .
H63B H 0.5387 0.4577 0.1851 0.053 Uiso 1 1 calc R . .
C64 C 0.4952(11) 0.533(3) 0.1233(11) 0.072(10) Uani 1 1 d . . .
H64A H 0.4682 0.5054 0.0978 0.108 Uiso 1 1 calc R . .
H64B H 0.5182 0.5268 0.1137 0.108 Uiso 1 1 calc R . .
H64C H 0.4917 0.6098 0.1299 0.108 Uiso 1 1 calc R . .
C65 C 0.5058(8) 0.429(2) 0.2452(9) 0.042(7) Uani 1 1 d . . .
H65A H 0.4974 0.3525 0.2341 0.051 Uiso 1 1 calc R . .
H65B H 0.5376 0.4315 0.2609 0.051 Uiso 1 1 calc R . .
C66 C 0.4918(9) 0.450(2) 0.2818(9) 0.051(8) Uani 1 1 d . . .
H66A H 0.5001 0.5247 0.2942 0.077 Uiso 1 1 calc R . .
H66B H 0.5055 0.3962 0.3073 0.077 Uiso 1 1 calc R . .
H66C H 0.4604 0.4422 0.2681 0.077 Uiso 1 1 calc R . .
C67 C 0.4408(8) 0.510(2) 0.1780(10) 0.050(8) Uani 1 1 d . . .
H67A H 0.4315 0.5694 0.1541 0.060 Uiso 1 1 calc R . .
H67B H 0.4313 0.5303 0.2019 0.060 Uiso 1 1 calc R . .
C68 C 0.4178(8) 0.397(3) 0.1533(11) 0.060(9) Uani 1 1 d . . .
H68A H 0.4221 0.3846 0.1254 0.091 Uiso 1 1 calc R . .
H68B H 0.3869 0.4022 0.1439 0.091 Uiso 1 1 calc R . .
H68C H 0.4302 0.3359 0.1753 0.091 Uiso 1 1 calc R . .
C69 C 0.2767(12) 0.842(3) 0.3423(13) 0.080(11) Uani 1 1 d . . .
H69A H 0.3005 0.8092 0.3377 0.096 Uiso 1 1 calc R . .
H69B H 0.2540 0.8640 0.3109 0.096 Uiso 1 1 calc R . .
C70 C 0.2923(12) 0.938(3) 0.3692(14) 0.099(14) Uani 1 1 d . . .
H70A H 0.2698 0.9698 0.3761 0.148 Uiso 1 1 calc R . .
H70B H 0.3003 0.9921 0.3517 0.148 Uiso 1 1 calc R . .
H70C H 0.3175 0.9202 0.3987 0.148 Uiso 1 1 calc R . .
C71 C 0.242(2) 0.650(3) 0.326(3) 0.18(3) Uani 1 1 d . . .
H71A H 0.2335 0.5854 0.3388 0.216 Uiso 1 1 calc R . .
H71B H 0.2651 0.6285 0.3180 0.216 Uiso 1 1 calc R . .
C72 C 0.1996(19) 0.697(4) 0.2784(18) 0.17(3) Uani 1 1 d . . .
H72A H 0.1731 0.6749 0.2795 0.253 Uiso 1 1 calc R . .
H72B H 0.2000 0.6661 0.2502 0.253 Uiso 1 1 calc R . .
H72C H 0.2010 0.7777 0.2774 0.253 Uiso 1 1 calc R . .
C73 C 0.2942(19) 0.711(4) 0.4090(18) 0.19(3) Uani 1 1 d . . .
H73A H 0.2833 0.6542 0.4230 0.230 Uiso 1 1 calc R . .
H73B H 0.3034 0.7752 0.4307 0.230 Uiso 1 1 calc R . .
C74 C 0.334(2) 0.665(7) 0.406(3) 0.13(4) Uani 0.50 1 d P . .
H74A H 0.3310 0.5850 0.4015 0.200 Uiso 0.50 1 calc PR . .
H74B H 0.3598 0.6809 0.4357 0.200 Uiso 0.50 1 calc PR . .
H74C H 0.3369 0.6995 0.3801 0.200 Uiso 0.50 1 calc PR . .
C75 C 0.2214(9) 0.793(2) 0.3715(12) 0.064(9) Uani 1 1 d . . .
H75A H 0.1989 0.8223 0.3415 0.076 Uiso 1 1 calc R . .
H75B H 0.2327 0.8554 0.3937 0.076 Uiso 1 1 calc R . .
C76 C 0.1993(14) 0.709(3) 0.3918(18) 0.14(2) Uani 1 1 d . . .
H76A H 0.1936 0.6391 0.3744 0.203 Uiso 1 1 calc R . .
H76B H 0.1721 0.7399 0.3885 0.203 Uiso 1 1 calc R . .
H76C H 0.2185 0.6951 0.4251 0.203 Uiso 1 1 calc R . .
C77 C -0.0032(9) 0.574(3) 0.7418(10) 0.056(8) Uani 1 1 d . . .
H77A H 0.0073 0.6492 0.7404 0.067 Uiso 1 1 calc R . .
H77B H -0.0351 0.5758 0.7249 0.067 Uiso 1 1 calc R . .
C78 C 0.0106(8) 0.544(2) 0.7925(8) 0.049(8) Uani 1 1 d . . .
H78A H 0.0105 0.4640 0.7957 0.074 Uiso 1 1 calc R . .
H78B H -0.0095 0.5772 0.8028 0.074 Uiso 1 1 calc R . .
H78C H 0.0396 0.5729 0.8120 0.074 Uiso 1 1 calc R . .
C79 C -0.0006(9) 0.380(2) 0.7172(10) 0.057(8) Uani 1 1 d . . .
H79A H 0.0123 0.3570 0.7506 0.068 Uiso 1 1 calc R . .
H79B H 0.0114 0.3309 0.7012 0.068 Uiso 1 1 calc R . .
C80 C -0.0518(9) 0.358(3) 0.6946(10) 0.071(9) Uani 1 1 d . . .
H80A H -0.0642 0.4012 0.7114 0.106 Uiso 1 1 calc R . .
H80B H -0.0570 0.2789 0.6973 0.106 Uiso 1 1 calc R . .
H80C H -0.0654 0.3788 0.6614 0.106 Uiso 1 1 calc R . .
C81 C -0.0047(9) 0.541(2) 0.6642(8) 0.045(7) Uani 1 1 d . . .
H81A H -0.0365 0.5440 0.6504 0.054 Uiso 1 1 calc R . .
H81B H 0.0061 0.6170 0.6659 0.054 Uiso 1 1 calc R . .
C82 C 0.0080(11) 0.471(3) 0.6316(11) 0.080(11) Uani 1 1 d . . .
H82A H 0.0395 0.4663 0.6455 0.121 Uiso 1 1 calc R . .
H82B H -0.0031 0.5070 0.6008 0.121 Uiso 1 1 calc R . .
H82C H -0.0042 0.3972 0.6280 0.121 Uiso 1 1 calc R . .
C83 C 0.0641(8) 0.491(2) 0.7404(10) 0.050(8) Uani 1 1 d . . .
H83A H 0.0737 0.4684 0.7734 0.060 Uiso 1 1 calc R . .
H83B H 0.0736 0.4334 0.7253 0.060 Uiso 1 1 calc R . .
C84 C 0.0873(9) 0.594(3) 0.7411(13) 0.076(10) Uani 1 1 d . . .
H84A H 0.0875 0.6036 0.7107 0.114 Uiso 1 1 calc R . .
H84B H 0.1169 0.5897 0.7661 0.114 Uiso 1 1 calc R . .
H84C H 0.0728 0.6572 0.7469 0.114 Uiso 1 1 calc R . .
C85 C 0.2084(17) 0.223(6) 0.122(3) 0.15(3) Uani 0.80 1 d P A .
C86 C 0.173(6) 0.166(7) 0.123(6) 0.31(12) Uani 0.40 1 d P . .
H86A H 0.1536 0.2193 0.1272 0.465 Uiso 0.40 1 calc PR A .
H86B H 0.1836 0.1138 0.1497 0.465 Uiso 0.40 1 calc PR . .
H86C H 0.1571 0.1256 0.0938 0.465 Uiso 0.40 1 calc PR . .
C87 C 0.2810(19) 0.185(6) 0.155(2) 0.16(3) Uani 0.80 1 d P A .
H87A H 0.2853 0.1047 0.1520 0.190 Uiso 0.80 1 calc PR . .
H87B H 0.3057 0.2210 0.1530 0.190 Uiso 0.80 1 calc PR . .
C88 C 0.291(3) 0.196(4) 0.200(2) 0.23(5) Uani 0.80 1 d P . .
C89 C 0.240(3) 0.333(8) 0.097(3) 0.19(3) Uiso 0.80 1 d P A 1
C90 C 0.177(3) 0.331(10) 0.067(4) 0.20(5) Uiso 0.60 1 d P A 1
H90A H 0.1667 0.2570 0.0549 0.300 Uiso 0.60 1 calc PR A 1
H90B H 0.1658 0.3842 0.0410 0.300 Uiso 0.60 1 calc PR A 1
H90C H 0.1669 0.3514 0.0901 0.300 Uiso 0.60 1 calc PR A 1
C901 C 0.207(3) 0.404(7) 0.071(3) 0.13(3) Uiso 0.60 1 d P B 2
C91 C 0.269(2) 0.202(6) 0.076(3) 0.16(3) Uiso 0.80 1 d P A .
H91A H 0.2845 0.1310 0.0852 0.195 Uiso 0.80 1 calc PR . .
H91B H 0.2478 0.1950 0.0423 0.195 Uiso 0.80 1 calc PR . .
C92 C 0.300(2) 0.288(6) 0.079(2) 0.17(3) Uani 0.80 1 d P . .
H92A H 0.3047 0.2852 0.0508 0.254 Uiso 0.80 1 calc PR A .
H92B H 0.3279 0.2740 0.1068 0.254 Uiso 0.80 1 calc PR . .
H92C H 0.2896 0.3608 0.0817 0.254 Uiso 0.80 1 calc PR . .
C93 C 0.213(2) 0.118(6) 0.065(2) 0.16(3) Uani 0.80 1 d P A .
C94 C 0.2086(14) 0.017(4) 0.0801(17) 0.11(2) Uani 0.80 1 d P . .
H94A H 0.2150 -0.0397 0.0624 0.167 Uiso 0.80 1 calc PR A .
H94B H 0.1789 0.0086 0.0752 0.167 Uiso 0.80 1 calc PR . .
H94C H 0.2283 0.0100 0.1136 0.167 Uiso 0.80 1 calc PR . .
H1B H 0.369(5) 0.275(13) 0.980(5) 0.00(4) Uiso 1 1 d . . .
H2B H 0.127(5) 0.770(13) 0.103(5) 0.00(4) Uiso 1 1 d . . .

loop_
_atom_site_aniso_label
_atom_site_aniso_U_11
_atom_site_aniso_U_22
_atom_site_aniso_U_33
_atom_site_aniso_U_23
_atom_site_aniso_U_13
_atom_site_aniso_U_12
Mo1 0.0165(10) 0.0213(11) 0.0296(12) 0.0003(9) 0.0115(9) -0.0001(9)
Mo2 0.0208(11) 0.0299(12) 0.0295(11) -0.0005(10) 0.0096(9) 0.0011(9)
Fe1 0.0191(17) 0.0224(18) 0.0327(19) -0.0015(15) 0.0118(15) -0.0023(15)
Fe2 0.0201(18) 0.0208(18) 0.037(2) -0.0012(15) 0.0111(16) 0.0014(14)
Fe3 0.0211(18) 0.0209(18) 0.035(2) 0.0045(15) 0.0132(16) 0.0042(15)
Fe4 0.026(2) 0.033(2) 0.036(2) -0.0090(17) 0.0136(17) -0.0027(16)
Fe5 0.0266(18) 0.0197(18) 0.0288(18) -0.0012(15) 0.0123(15) 0.0015(15)
Fe6 0.027(2) 0.034(2) 0.035(2) 0.0059(17) 0.0134(17) -0.0001(16)
S1 0.024(3) 0.022(3) 0.039(4) 0.009(3) 0.013(3) 0.008(3)
S2 0.026(3) 0.034(4) 0.032(3) -0.001(3) 0.013(3) 0.002(3)
S3 0.030(3) 0.026(3) 0.043(4) 0.000(3) 0.022(3) -0.004(3)
S4 0.019(3) 0.027(3) 0.040(4) -0.003(3) 0.014(3) -0.009(3)
S5 0.038(4) 0.026(3) 0.038(4) 0.000(3) 0.021(3) -0.001(3)
S6 0.044(4) 0.025(4) 0.045(4) -0.005(3) 0.015(3) 0.000(3)
S7 0.044(4) 0.022(3) 0.052(4) 0.008(3) 0.023(3) 0.003(3)
S8 0.034(4) 0.025(3) 0.043(4) 0.000(3) 0.018(3) 0.001(3)
S9 0.035(4) 0.027(3) 0.037(4) 0.000(3) 0.014(3) 0.006(3)
S10 0.032(3) 0.038(4) 0.035(4) -0.003(3) 0.015(3) 0.002(3)
S11 0.022(3) 0.032(4) 0.037(4) 0.004(3) 0.009(3) 0.011(3)
S12 0.049(4) 0.031(4) 0.051(4) -0.010(3) 0.029(4) -0.006(3)
S13 0.040(4) 0.031(4) 0.032(3) -0.003(3) 0.016(3) 0.000(3)
S14 0.046(4) 0.033(4) 0.042(4) 0.006(3) 0.022(3) 0.006(3)
N1 0.018(13) 0.028(13) 0.047(13) 0.016(11) 0.007(10) 0.015(9)
N2 0.036(15) 0.058(17) 0.082(18) 0.014(14) 0.038(14) 0.021(13)
N3 0.013(11) 0.038(12) 0.035(13) 0.009(10) 0.002(9) -0.006(9)
N4 0.021(12) 0.046(13) 0.039(14) 0.002(10) 0.011(11) -0.018(10)
N5 0.021(13) 0.049(14) 0.041(13) 0.005(11) 0.016(11) 0.018(10)
N6 0.019(12) 0.012(11) 0.078(16) 0.020(10) 0.025(12) -0.003(9)
N7 0.025(14) 0.051(16) 0.036(13) 0.000(12) 0.003(11) -0.008(11)
N8 0.034(14) 0.059(16) 0.025(12) 0.004(12) 0.002(11) 0.014(12)
N9 0.019(12) 0.042(14) 0.050(14) -0.007(11) 0.016(10) -0.005(10)
N10 0.053(17) 0.076(18) 0.043(14) 0.035(14) 0.020(13) 0.044(14)
N11 0.020(12) 0.045(13) 0.036(12) -0.007(10) 0.011(10) 0.000(10)
N12 0.020(12) 0.068(16) 0.042(13) -0.015(12) 0.014(11) 0.002(11)
N13 0.034(12) 0.019(11) 0.034(12) 0.012(9) 0.018(10) 0.017(9)
N14 0.100(19) 0.032(14) 0.085(18) 0.003(13) 0.077(17) 0.024(14)
N15 0.037(13) 0.048(14) 0.035(12) 0.010(10) 0.025(11) 0.026(11)
N16 0.15(3) 0.049(17) 0.061(17) 0.021(14) 0.069(19) 0.047(18)
B1 0.039(18) 0.04(2) 0.05(2) -0.005(17) 0.032(17) 0.002(15)
B2 0.032(16) 0.045(19) 0.020(15) -0.006(14) 0.003(13) -0.006(15)
C1 0.041(17) 0.005(13) 0.065(19) 0.000(13) 0.024(14) 0.010(11)
C2 0.06(2) 0.047(19) 0.12(3) -0.02(2) 0.07(2) 0.002(17)
C3 0.031(17) 0.05(2) 0.09(2) 0.004(18) 0.007(17) -0.006(16)
C4 0.049(18) 0.046(17) 0.032(16) 0.025(13) 0.014(15) 0.033(14)
C5 0.046(17) 0.029(15) 0.026(15) -0.001(12) -0.006(14) -0.020(13)
C6 0.021(15) 0.08(2) 0.05(2) 0.021(17) -0.004(15) -0.009(15)
C7 0.057(19) 0.023(14) 0.027(14) 0.001(12) 0.019(13) -0.010(13)
C8 0.040(18) 0.08(2) 0.08(2) -0.007(18) 0.060(18) -0.011(17)
C9 0.025(16) 0.09(2) 0.07(2) -0.012(19) 0.024(16) 0.018(18)
C10 0.020(13) 0.035(15) 0.017(12) -0.017(11) 0.005(11) -0.009(11)
C11 0.043(16) 0.027(15) 0.032(14) -0.010(11) 0.016(13) 0.023(13)
C12 0.037(16) 0.06(2) 0.07(2) 0.011(17) 0.039(16) -0.009(15)
C13 0.034(16) 0.049(18) 0.029(15) -0.012(13) 0.010(13) -0.008(14)
C14 0.040(16) 0.07(2) 0.029(15) -0.004(14) 0.020(14) -0.011(15)
C15 0.048(17) 0.030(16) 0.043(16) -0.002(13) 0.027(14) 0.005(13)
C16 0.07(2) 0.06(2) 0.056(19) -0.022(16) 0.038(17) -0.021(17)
C17 0.024(14) 0.025(14) 0.037(15) -0.004(13) 0.016(12) -0.010(11)
C18 0.032(15) 0.036(17) 0.05(2) -0.002(14) 0.011(14) -0.017(13)
C19 0.058(19) 0.06(2) 0.036(18) -0.003(15) 0.021(15) -0.001(15)
C20 0.07(2) 0.06(2) 0.033(16) -0.012(16) 0.028(15) -0.012(17)
C21 0.07(2) 0.05(2) 0.08(3) 0.002(19) 0.04(2) 0.022(18)
C22 0.059(19) 0.043(17) 0.042(18) 0.008(15) 0.025(15) 0.031(15)
C23 0.11(3) 0.16(4) 0.04(2) -0.01(2) 0.04(2) 0.01(3)
C24 0.034(15) 0.027(15) 0.08(2) -0.033(15) 0.035(15) -0.013(13)
C25 0.020(13) 0.006(12) 0.040(16) 0.014(11) -0.004(12) 0.022(10)
C26 0.036(16) 0.009(14) 0.09(3) -0.010(15) 0.022(17) 0.001(12)
C27 0.031(15) 0.022(15) 0.044(17) -0.007(13) 0.007(13) -0.028(12)
C28 0.027(15) 0.07(2) 0.043(18) 0.028(17) 0.012(14) 0.008(14)
C29 0.036(15) 0.031(16) 0.052(18) 0.008(13) 0.015(14) 0.026(13)
C30 0.07(2) 0.07(2) 0.06(2) 0.023(17) 0.018(18) 0.011(18)
C31 0.06(2) 0.035(17) 0.053(19) -0.011(15) 0.026(17) -0.027(15)
C32 0.047(19) 0.06(2) 0.047(19) -0.018(16) 0.008(16) -0.040(18)
C33 0.05(2) 0.06(2) 0.07(2) -0.023(18) 0.030(18) -0.032(19)
C34 0.021(14) 0.015(13) 0.053(17) 0.018(12) 0.003(13) -0.006(11)
C35 0.09(3) 0.037(17) 0.043(18) 0.019(14) 0.024(18) 0.012(18)
C36 0.043(18) 0.07(2) 0.047(19) -0.028(18) 0.011(16) -0.015(18)
C37 0.046(17) 0.07(2) 0.038(17) 0.004(15) 0.027(14) 0.008(15)
C38 0.052(19) 0.07(2) 0.08(2) -0.027(18) 0.048(19) -0.013(17)
C39 0.019(14) 0.047(17) 0.06(2) -0.005(15) 0.016(16) 0.010(12)
C40 0.016(13) 0.056(19) 0.038(16) -0.013(14) 0.005(12) -0.005(13)
C41 0.040(15) 0.031(15) 0.020(13) -0.016(11) 0.008(12) -0.011(12)
C42 0.047(17) 0.056(19) 0.049(18) 0.009(15) 0.026(15) 0.023(15)
C43 0.015(13) 0.07(2) 0.048(17) -0.034(16) 0.019(13) -0.017(14)
C44 0.051(18) 0.039(17) 0.061(19) -0.006(14) 0.045(16) -0.002(14)
C45 0.07(2) 0.011(14) 0.07(2) 0.012(14) 0.036(18) -0.001(13)
C46 0.06(2) 0.045(19) 0.11(3) -0.010(18) 0.05(2) -0.021(16)
C47 0.040(16) 0.048(18) 0.028(15) -0.008(13) 0.017(13) 0.014(13)
C48 0.045(17) 0.06(2) 0.044(18) -0.015(16) 0.016(15) 0.014(16)
C49 0.05(2) 0.13(3) 0.018(16) 0.01(2) -0.003(14) -0.02(2)
C50 0.036(16) 0.048(17) 0.021(15) -0.004(13) 0.008(13) -0.009(13)
C51 0.056(19) 0.037(17) 0.045(19) -0.013(14) 0.008(16) 0.002(15)
C52 0.029(14) 0.047(17) 0.036(15) 0.010(14) 0.019(12) 0.005(13)
C53 0.06(2) 0.06(2) 0.05(2) 0.003(16) 0.000(16) -0.010(17)
C54 0.037(15) 0.045(17) 0.025(14) -0.003(13) 0.018(12) -0.001(13)
C55 0.064(19) 0.018(14) 0.065(19) 0.003(13) 0.048(16) 0.003(13)
C56 0.10(3) 0.10(3) 0.07(2) -0.02(2) 0.05(2) 0.01(2)
C57 0.06(2) 0.12(3) 0.045(19) 0.03(2) 0.031(17) 0.00(2)
C58 0.07(2) 0.12(3) 0.07(2) 0.03(2) 0.04(2) 0.04(2)
C59 0.07(2) 0.035(17) 0.06(2) 0.010(15) 0.029(17) 0.016(15)
C60 0.18(4) 0.15(4) 0.09(3) 0.03(3) 0.11(3) 0.04(4)
C61 0.08(2) 0.009(13) 0.08(2) -0.003(13) 0.051(19) -0.002(13)
C62 0.06(2) 0.12(3) 0.06(2) -0.03(2) 0.029(18) -0.06(2)
C63 0.042(16) 0.045(17) 0.054(18) 0.013(14) 0.029(15) 0.015(13)
C64 0.10(3) 0.07(2) 0.09(3) 0.012(19) 0.07(2) -0.006(19)
C65 0.041(16) 0.032(16) 0.054(18) 0.021(14) 0.022(14) 0.006(13)
C66 0.059(19) 0.051(18) 0.042(17) -0.009(14) 0.020(15) -0.020(15)
C67 0.026(15) 0.06(2) 0.056(18) 0.016(16) 0.013(14) 0.009(14)
C68 0.016(14) 0.08(2) 0.08(2) 0.013(18) 0.011(15) 0.019(15)
C69 0.10(3) 0.05(2) 0.10(3) -0.01(2) 0.06(2) 0.01(2)
C70 0.10(3) 0.12(3) 0.12(3) -0.04(3) 0.08(3) -0.06(3)
C71 0.29(7) 0.03(2) 0.42(10) 0.02(4) 0.33(8) 0.00(3)
C72 0.25(7) 0.09(4) 0.14(5) -0.01(3) 0.07(5) 0.04(4)
C73 0.22(6) 0.12(4) 0.15(5) 0.12(4) 0.01(4) 0.04(4)
C74 0.08(5) 0.16(8) 0.22(9) 0.18(8) 0.12(6) 0.12(6)
C75 0.06(2) 0.027(16) 0.09(2) -0.011(16) 0.031(19) -0.005(15)
C76 0.17(4) 0.03(2) 0.28(6) 0.07(3) 0.17(5) 0.02(2)
C77 0.041(17) 0.07(2) 0.05(2) -0.023(16) 0.021(15) -0.002(16)
C78 0.038(17) 0.07(2) 0.030(16) 0.004(14) 0.005(13) 0.019(15)
C79 0.06(2) 0.06(2) 0.049(18) 0.028(15) 0.014(16) 0.000(16)
C80 0.07(2) 0.08(2) 0.06(2) 0.017(18) 0.018(17) 0.004(18)
C81 0.064(19) 0.039(16) 0.031(15) 0.013(13) 0.021(14) 0.009(14)
C82 0.08(3) 0.09(3) 0.05(2) 0.011(19) 0.019(19) 0.04(2)
C83 0.033(16) 0.06(2) 0.049(18) 0.014(15) 0.015(14) 0.028(15)
C84 0.045(19) 0.08(2) 0.11(3) 0.01(2) 0.04(2) -0.012(18)
C85 0.07(4) 0.18(7) 0.20(7) -0.04(6) 0.06(4) -0.04(4)
C86 0.5(3) 0.00(5) 0.4(2) -0.02(9) 0.2(2) -0.16(11)
C87 0.14(5) 0.25(8) 0.14(5) 0.14(6) 0.12(5) 0.13(5)
C88 0.42(13) 0.01(3) 0.14(6) -0.03(3) 0.03(7) 0.07(4)
C92 0.18(6) 0.24(8) 0.11(5) -0.05(5) 0.08(5) -0.12(6)
C93 0.21(7) 0.11(5) 0.09(5) 0.01(4) 0.00(5) -0.03(5)
C94 0.06(3) 0.05(3) 0.13(4) 0.01(3) -0.04(3) -0.03(2)

loop_
_atom_type_symbol
_atom_type_description
_atom_type_scat_dispersion_real
_atom_type_scat_dispersion_imag
_atom_type_scat_source
Mo Mo -1.6832 0.6857 'International Tables Vol C Tables 4.2.6.8 and 6.1.1.4'
Fe Fe 0.3463 0.8444 'International Tables Vol C Tables 4.2.6.8 and 6.1.1.4'
S S 0.1246 0.1234 'International Tables Vol C Tables 4.2.6.8 and 6.1.1.4'
N N 0.0061 0.0033 'International Tables Vol C Tables 4.2.6.8 and 6.1.1.4'
B B 0.0013 0.0007 'International Tables Vol C Tables 4.2.6.8 and 6.1.1.4'
C C 0.0033 0.0016 'International Tables Vol C Tables 4.2.6.8 and 6.1.1.4'
H H 0.0000 0.0000 'International Tables Vol C Tables 4.2.6.8 and 6.1.1.4'

loop_
_geom_angle_atom_site_label_1
_geom_angle_atom_site_label_2
_geom_angle_atom_site_label_3
_geom_angle
N5 Mo1 N3 81.2(7)
N5 Mo1 N1 80.0(7)
N3 Mo1 N1 80.6(7)
N5 Mo1 S3 89.5(5)
N3 Mo1 S3 86.0(5)
N1 Mo1 S3 164.0(5)
N5 Mo1 S1 163.5(5)
N3 Mo1 S1 88.2(5)
N1 Mo1 S1 85.8(5)
S3 Mo1 S1 102.5(2)
N5 Mo1 S2 85.8(5)
N3 Mo1 S2 164.4(5)
N1 Mo1 S2 88.7(5)
S3 Mo1 S2 102.6(2)
S1 Mo1 S2 102.3(2)
N5 Mo1 Fe2 137.6(5)
N3 Mo1 Fe2 140.4(5)
N1 Mo1 Fe2 96.7(5)
S3 Mo1 Fe2 99.15(17)
S1 Mo1 Fe2 52.27(16)
S2 Mo1 Fe2 51.78(16)
N5 Mo1 Fe1 141.7(5)
N3 Mo1 Fe1 96.7(5)
N1 Mo1 Fe1 137.7(5)
S3 Mo1 Fe1 52.36(16)
S1 Mo1 Fe1 51.91(16)
S2 Mo1 Fe1 98.85(17)
Fe2 Mo1 Fe1 59.20(10)
N5 Mo1 Fe3 97.4(5)
N3 Mo1 Fe3 138.3(5)
N1 Mo1 Fe3 140.6(5)
S3 Mo1 Fe3 52.30(17)
S1 Mo1 Fe3 98.96(16)
S2 Mo1 Fe3 52.06(16)
Fe2 Mo1 Fe3 59.10(10)
Fe1 Mo1 Fe3 59.31(10)
N9 Mo2 N11 82.3(7)
N9 Mo2 N7 78.4(7)
N11 Mo2 N7 81.4(7)
N9 Mo2 S9 86.8(5)
N11 Mo2 S9 87.3(5)
N7 Mo2 S9 162.4(6)
N9 Mo2 S8 165.2(5)
N11 Mo2 S8 86.6(5)
N7 Mo2 S8 90.2(6)
S9 Mo2 S8 102.5(2)
N9 Mo2 S10 86.9(5)
N11 Mo2 S10 164.5(5)
N7 Mo2 S10 85.6(6)
S9 Mo2 S10 103.2(2)
S8 Mo2 S10 101.9(2)
N9 Mo2 Fe4 138.4(5)
N11 Mo2 Fe4 138.8(5)
N7 Mo2 Fe4 98.5(6)
S9 Mo2 Fe4 98.86(18)
S8 Mo2 Fe4 52.23(17)
S10 Mo2 Fe4 51.66(17)
N9 Mo2 Fe6 95.2(5)
N11 Mo2 Fe6 139.7(5)
N7 Mo2 Fe6 137.7(6)
S9 Mo2 Fe6 52.49(18)
S8 Mo2 Fe6 99.62(18)
S10 Mo2 Fe6 52.15(17)
Fe4 Mo2 Fe6 59.25(11)
N9 Mo2 Fe5 138.9(5)
N11 Mo2 Fe5 97.0(5)
N7 Mo2 Fe5 142.4(5)
S9 Mo2 Fe5 52.22(16)
S8 Mo2 Fe5 52.28(17)
S10 Mo2 Fe5 98.45(17)
Fe4 Mo2 Fe5 58.60(10)
Fe6 Mo2 Fe5 59.41(11)
S1 Fe1 S3 109.4(2)
S1 Fe1 S5 113.1(2)
S3 Fe1 S5 103.8(2)
S1 Fe1 S4 103.9(2)
S3 Fe1 S4 104.2(2)
S5 Fe1 S4 121.8(2)
S1 Fe1 Fe2 53.60(18)
S3 Fe1 Fe2 102.5(2)
S5 Fe1 Fe2 153.5(2)
S4 Fe1 Fe2 53.49(17)
S1 Fe1 Fe3 102.8(2)
S3 Fe1 Fe3 53.47(18)
S5 Fe1 Fe3 142.9(2)
S4 Fe1 Fe3 53.72(17)
Fe2 Fe1 Fe3 59.80(12)
S1 Fe1 Mo1 55.78(17)
S3 Fe1 Mo1 55.60(17)
S5 Fe1 Mo1 135.8(2)
S4 Fe1 Mo1 101.96(18)
Fe2 Fe1 Mo1 60.26(10)
Fe3 Fe1 Mo1 60.36(10)
S2 Fe2 S6 112.1(3)
S2 Fe2 S1 109.8(2)
S6 Fe2 S1 104.0(3)
S2 Fe2 S4 104.3(2)
S6 Fe2 S4 120.8(3)
S1 Fe2 S4 105.4(2)
S2 Fe2 Fe3 53.64(18)
S6 Fe2 Fe3 152.7(2)
S1 Fe2 Fe3 102.9(2)
S4 Fe2 Fe3 54.36(17)
S2 Fe2 Fe1 103.2(2)
S6 Fe2 Fe1 143.5(2)
S1 Fe2 Fe1 53.27(18)
S4 Fe2 Fe1 55.36(17)
Fe3 Fe2 Fe1 60.26(12)
S2 Fe2 Mo1 55.98(17)
S6 Fe2 Mo1 135.3(2)
S1 Fe2 Mo1 55.83(17)
S4 Fe2 Mo1 103.66(18)
Fe3 Fe2 Mo1 60.60(10)
Fe1 Fe2 Mo1 60.54(10)
S2 Fe3 S3 109.4(2)
S2 Fe3 S7 117.4(3)
S3 Fe3 S7 100.1(3)
S2 Fe3 S4 103.4(2)
S3 Fe3 S4 105.6(2)
S7 Fe3 S4 120.2(3)
S2 Fe3 Fe2 53.10(18)
S3 Fe3 Fe2 102.7(2)
S7 Fe3 Fe2 157.2(2)
S4 Fe3 Fe2 53.88(17)
S2 Fe3 Fe1 102.5(2)
S3 Fe3 Fe1 53.54(17)
S7 Fe3 Fe1 138.6(2)
S4 Fe3 Fe1 55.11(17)
Fe2 Fe3 Fe1 59.94(12)
S2 Fe3 Mo1 55.72(17)
S3 Fe3 Mo1 55.60(17)
S7 Fe3 Mo1 135.6(2)
S4 Fe3 Mo1 103.03(19)
Fe2 Fe3 Mo1 60.30(10)
Fe1 Fe3 Mo1 60.34(10)
S10 Fe4 S8 109.6(3)
S10 Fe4 S12 117.8(3)
S8 Fe4 S12 100.1(3)
S10 Fe4 S11 103.1(3)
S8 Fe4 S11 106.5(3)
S12 Fe4 S11 119.0(3)
S10 Fe4 Fe5 103.7(2)
S8 Fe4 Fe5 54.01(18)
S12 Fe4 Fe5 137.3(2)
S11 Fe4 Fe5 55.20(18)
S10 Fe4 Fe6 53.68(19)
S8 Fe4 Fe6 103.3(2)
S12 Fe4 Fe6 156.5(2)
S11 Fe4 Fe6 53.19(17)
Fe5 Fe4 Fe6 60.55(13)
S10 Fe4 Mo2 56.18(18)
S8 Fe4 Mo2 55.73(17)
S12 Fe4 Mo2 137.1(2)
S11 Fe4 Mo2 102.71(19)
Fe5 Fe4 Mo2 60.79(10)
Fe6 Fe4 Mo2 60.45(11)
S9 Fe5 S8 109.0(2)
S9 Fe5 S13 115.2(3)
S8 Fe5 S13 102.3(3)
S9 Fe5 S11 103.1(3)
S8 Fe5 S11 105.9(3)
S13 Fe5 S11 120.7(2)
S9 Fe5 Fe4 103.1(2)
S8 Fe5 Fe4 53.85(19)
S13 Fe5 Fe4 140.5(2)
S11 Fe5 Fe4 54.67(18)
S9 Fe5 Fe6 53.62(19)
S8 Fe5 Fe6 102.9(2)
S13 Fe5 Fe6 154.7(2)
S11 Fe5 Fe6 52.93(17)
Fe4 Fe5 Fe6 60.21(13)
S9 Fe5 Mo2 55.56(18)
S8 Fe5 Mo2 55.62(17)
S13 Fe5 Mo2 136.6(2)
S11 Fe5 Mo2 102.16(18)
Fe4 Fe5 Mo2 60.61(11)
Fe6 Fe5 Mo2 60.28(11)
S14 Fe6 S11 121.8(3)
S14 Fe6 S10 110.8(3)
S11 Fe6 S10 103.9(3)
S14 Fe6 S9 105.4(3)
S11 Fe6 S9 104.8(3)
S10 Fe6 S9 109.8(3)
S14 Fe6 Fe4 152.0(2)
S11 Fe6 Fe4 54.78(19)
S10 Fe6 Fe4 52.94(19)
S9 Fe6 Fe4 102.0(2)
S14 Fe6 Fe5 146.0(2)
S11 Fe6 Fe5 55.04(18)
S10 Fe6 Fe5 102.0(2)
S9 Fe6 Fe5 53.27(18)
Fe4 Fe6 Fe5 59.24(12)
S14 Fe6 Mo2 134.3(2)
S11 Fe6 Mo2 103.9(2)
S10 Fe6 Mo2 55.93(18)
S9 Fe6 Mo2 55.49(18)
Fe4 Fe6 Mo2 60.30(11)
Fe5 Fe6 Mo2 60.31(10)
Fe1 S1 Fe2 73.1(2)
Fe1 S1 Mo1 72.30(19)
Fe2 S1 Mo1 71.90(19)
Fe2 S2 Fe3 73.3(2)
Fe2 S2 Mo1 72.2(2)
Fe3 S2 Mo1 72.2(2)
Fe1 S3 Fe3 73.0(2)
Fe1 S3 Mo1 72.05(19)
Fe3 S3 Mo1 72.1(2)
Fe2 S4 Fe3 71.76(19)
Fe2 S4 Fe1 71.15(19)
Fe3 S4 Fe1 71.17(19)
C10 S5 Fe1 109.8(7)
C17 S6 Fe2 107.4(8)
C24 S7 Fe3 110.5(8)
Fe4 S8 Fe5 72.1(2)
Fe4 S8 Mo2 72.0(2)
Fe5 S8 Mo2 72.10(19)
Fe5 S9 Fe6 73.1(2)
Fe5 S9 Mo2 72.21(19)
Fe6 S9 Mo2 72.0(2)
Fe4 S10 Fe6 73.4(2)
Fe4 S10 Mo2 72.2(2)
Fe6 S10 Mo2 71.9(2)
Fe6 S11 Fe4 72.0(2)
Fe6 S11 Fe5 72.0(2)
Fe4 S11 Fe5 70.1(2)
C40 S12 Fe4 111.7(9)
C47 S13 Fe5 108.4(9)
C54 S14 Fe6 108.6(9)
C1 N1 N2 109(2)
C1 N1 Mo1 131.4(17)
N2 N1 Mo1 119.5(16)
C3 N2 N1 107(2)
C3 N2 B1 133(2)
N1 N2 B1 119(2)
N4 N3 C4 105.4(19)
N4 N3 Mo1 122.9(15)
C4 N3 Mo1 131.2(16)
N3 N4 C6 112(2)
N3 N4 B1 118(2)
C6 N4 B1 130(2)
N6 N5 C7 104(2)
N6 N5 Mo1 124.0(15)
C7 N5 Mo1 131.9(16)
N5 N6 C9 117(2)
N5 N6 B1 117.3(19)
C9 N6 B1 126(2)
C31 N7 N8 107(2)
C31 N7 Mo2 132.2(18)
N8 N7 Mo2 120.5(17)
N7 N8 C33 108(2)
N7 N8 B2 122(2)
C33 N8 B2 129(2)
C34 N9 N10 104.0(19)
C34 N9 Mo2 133.8(15)
N10 N9 Mo2 122.0(15)
C36 N10 N9 109(2)
C36 N10 B2 132(2)
N9 N10 B2 119.3(19)
C37 N11 N12 106.5(19)
C37 N11 Mo2 130.4(16)
N12 N11 Mo2 122.9(15)
C39 N12 N11 109.7(19)
C39 N12 B2 131(2)
N11 N12 B2 118.8(19)
C63 N13 C65 112.2(17)
C63 N13 C67 111.7(19)
C65 N13 C67 109.6(19)
C63 N13 C61 110.5(19)
C65 N13 C61 108.8(19)
C67 N13 C61 103.7(18)
C75 N14 C73 110(3)
C75 N14 C71 112(3)
C73 N14 C71 111(3)
C75 N14 C69 111(2)
C73 N14 C69 106(3)
C71 N14 C69 107(2)
C79 N15 C83 107.6(19)
C79 N15 C81 114(2)
C83 N15 C81 111.5(19)
C79 N15 C77 110(2)
C83 N15 C77 110(2)
C81 N15 C77 103.9(18)
C89 N16 C85 90(5)
C89 N16 C87 110(5)
C85 N16 C87 96(3)
C89 N16 C91 89(5)
C85 N16 C91 168(4)
C87 N16 C91 95(4)
C89 N16 C93 126(5)
C85 N16 C93 93(4)
C87 N16 C93 124(4)
C91 N16 C93 79(4)
N4 B1 N6 113(2)
N4 B1 N2 111(2)
N6 B1 N2 107(2)
N8 B2 N10 108(2)
N8 B2 N12 109(2)
N10 B2 N12 108(2)
N1 C1 C2 111(2)
C3 C2 C1 101(2)
N2 C3 C2 112(3)
N3 C4 C5 112(2)
C4 C5 C6 105(2)
N4 C6 C5 106(2)
C8 C7 N5 110(2)
C7 C8 C9 105(3)
N6 C9 C8 104(2)
C11 C10 C15 113(2)
C11 C10 S5 122.8(17)
C15 C10 S5 123.9(18)
C10 C11 C12 124(2)
C13 C12 C11 120(2)
C12 C13 C14 119(2)
C12 C13 C16 118(2)
C14 C13 C16 122(2)
C15 C14 C13 121(3)
C14 C15 C10 122(2)
C18 C17 C22 115(2)
C18 C17 S6 127(2)
C22 C17 S6 118.1(19)
C17 C18 C19 122(3)
C20 C19 C18 123(3)
C19 C20 C21 116(3)
C19 C20 C23 120(3)
C21 C20 C23 124(3)
C22 C21 C20 121(3)
C21 C22 C17 124(3)
C25 C24 C29 116(2)
C25 C24 S7 125(2)
C29 C24 S7 119.4(18)
C24 C25 C26 123(2)
C27 C26 C25 120(2)
C28 C27 C26 118(2)
C28 C27 C30 119(2)
C26 C27 C30 122(3)
C27 C28 C29 123(3)
C28 C29 C24 120(2)
N7 C31 C32 109(3)
C33 C32 C31 105(3)
C32 C33 N8 109(3)
N9 C34 C35 114(2)
C34 C35 C36 101(2)
N10 C36 C35 113(3)
N11 C37 C38 108(2)
C39 C38 C37 105(2)
C38 C39 N12 110(2)
C41 C40 C45 119(2)
C41 C40 S12 119(2)
C45 C40 S12 121(2)
C42 C41 C40 121(2)
C41 C42 C43 123(2)
C44 C43 C42 116(2)
C44 C43 C46 123(3)
C42 C43 C46 121(3)
C43 C44 C45 123(2)
C40 C45 C44 118(2)
C52 C47 C48 120(2)
C52 C47 S13 121.3(19)
C48 C47 S13 119(2)
C47 C48 C49 117(3)
C50 C49 C48 123(3)
C49 C50 C51 121(2)
C49 C50 C53 121(2)
C51 C50 C53 118(2)
C50 C51 C52 118(3)
C47 C52 C51 121(2)
C59 C54 C55 113(2)
C59 C54 S14 124(2)
C55 C54 S14 123.2(19)
C56 C55 C54 123(3)
C55 C56 C57 119(3)
C56 C57 C58 119(3)
C56 C57 C60 121(4)
C58 C57 C60 120(3)
C59 C58 C57 116(3)
C54 C59 C58 129(3)
C62 C61 N13 114(2)
N13 C63 C64 117(2)
C66 C65 N13 121(2)
N13 C67 C68 113(2)
C70 C69 N14 117(3)
N14 C71 C72 107(3)
N14 C73 C74 117(5)
N14 C75 C76 116(2)
C78 C77 N15 114(2)
N15 C79 C80 118(2)
C82 C81 N15 113(2)
C84 C83 N15 119(2)
C86 C85 N16 142(9)
C86 C85 C89 157(9)
N16 C85 C89 44(3)
C88 C87 N16 137(5)
N16 C89 C90 91(6)
N16 C89 C85 46(3)
C90 C89 C85 61(4)
C92 C91 N16 121(6)
C94 C93 N16 119(5)

loop_
_geom_bond_atom_site_label_1
_geom_bond_atom_site_label_2
_geom_bond_distance
Mo1 N5 2.23(2)
Mo1 N3 2.235(18)
Mo1 N1 2.269(19)
Mo1 S3 2.366(6)
Mo1 S1 2.368(6)
Mo1 S2 2.368(6)
Mo1 Fe2 2.720(4)
Mo1 Fe1 2.728(4)
Mo1 Fe3 2.729(4)
Mo2 N9 2.19(2)
Mo2 N11 2.217(18)
Mo2 N7 2.26(2)
Mo2 S9 2.363(6)
Mo2 S8 2.366(6)
Mo2 S10 2.377(6)
Mo2 Fe4 2.724(4)
Mo2 Fe6 2.728(4)
Mo2 Fe5 2.728(4)
Fe1 S1 2.254(6)
Fe1 S3 2.271(7)
Fe1 S5 2.294(7)
Fe1 S4 2.340(6)
Fe1 Fe2 2.691(5)
Fe1 Fe3 2.700(5)
Fe2 S2 2.244(7)
Fe2 S6 2.260(7)
Fe2 S1 2.264(7)
Fe2 S4 2.286(6)
Fe2 Fe3 2.687(4)
Fe3 S2 2.260(7)
Fe3 S3 2.269(7)
Fe3 S7 2.287(7)
Fe3 S4 2.300(6)
Fe4 S10 2.244(7)
Fe4 S8 2.263(7)
Fe4 S12 2.304(7)
Fe4 S11 2.314(7)
Fe4 Fe5 2.668(5)
Fe4 Fe6 2.695(5)
Fe5 S9 2.265(7)
Fe5 S8 2.268(7)
Fe5 S13 2.300(7)
Fe5 S11 2.330(7)
Fe5 Fe6 2.704(5)
Fe6 S14 2.250(7)
Fe6 S11 2.268(6)
Fe6 S10 2.266(7)
Fe6 S9 2.275(7)
S5 C10 1.73(2)
S6 C17 1.77(2)
S7 C24 1.72(3)
S12 C40 1.79(3)
S13 C47 1.76(3)
S14 C54 1.76(2)
N1 C1 1.27(3)
N1 N2 1.34(3)
N2 C3 1.34(4)
N2 B1 1.56(4)
N3 N4 1.32(2)
N3 C4 1.32(3)
N4 C6 1.32(3)
N4 B1 1.51(3)
N5 N6 1.29(2)
N5 C7 1.37(3)
N6 C9 1.30(3)
N6 B1 1.55(4)
N7 C31 1.32(3)
N7 N8 1.34(3)
N8 C33 1.34(3)
N8 B2 1.51(4)
N9 C34 1.37(3)
N9 N10 1.40(3)
N10 C36 1.33(4)
N10 B2 1.53(4)
N11 C37 1.34(3)
N11 N12 1.36(2)
N12 C39 1.33(3)
N12 B2 1.54(3)
N13 C63 1.49(3)
N13 C65 1.49(3)
N13 C67 1.51(3)
N13 C61 1.57(3)
N14 C75 1.47(3)
N14 C73 1.49(5)
N14 C71 1.55(6)
N14 C69 1.58(4)
N15 C79 1.43(3)
N15 C83 1.53(3)
N15 C81 1.55(3)
N15 C77 1.55(3)
N16 C89 1.44(9)
N16 C85 1.48(6)
N16 C87 1.57(6)
N16 C91 1.56(7)
N16 C93 1.64(7)
C1 C2 1.44(3)
C2 C3 1.36(4)
C4 C5 1.34(3)
C5 C6 1.39(4)
C7 C8 1.37(3)
C8 C9 1.41(4)
C10 C11 1.39(3)
C10 C15 1.44(3)
C11 C12 1.39(3)
C12 C13 1.33(4)
C13 C14 1.39(3)
C13 C16 1.56(4)
C14 C15 1.35(3)
C17 C18 1.35(3)
C17 C22 1.39(3)
C18 C19 1.39(3)
C19 C20 1.34(4)
C20 C21 1.38(4)
C20 C23 1.53(4)
C21 C22 1.34(4)
C24 C25 1.38(3)
C24 C29 1.41(3)
C25 C26 1.42(4)
C26 C27 1.38(3)
C27 C28 1.34(4)
C27 C30 1.54(4)
C28 C29 1.42(3)
C31 C32 1.38(4)
C32 C33 1.33(4)
C34 C35 1.39(3)
C35 C36 1.40(4)
C37 C38 1.44(3)
C38 C39 1.31(4)
C40 C41 1.39(3)
C40 C45 1.42(3)
C41 C42 1.35(3)
C42 C43 1.42(4)
C43 C44 1.37(4)
C43 C46 1.48(4)
C44 C45 1.43(4)
C47 C52 1.38(3)
C47 C48 1.41(3)
C48 C49 1.41(4)
C49 C50 1.35(4)
C50 C51 1.38(3)
C50 C53 1.57(4)
C51 C52 1.44(3)
C54 C59 1.34(3)
C54 C55 1.43(3)
C55 C56 1.39(4)
C56 C57 1.40(4)
C57 C58 1.44(5)
C57 C60 1.53(4)
C58 C59 1.36(4)
C61 C62 1.47(4)
C63 C64 1.51(4)
C65 C66 1.44(3)
C67 C68 1.57(4)
C69 C70 1.37(4)
C71 C72 1.63(7)
C73 C74 1.50(7)
C75 C76 1.55(4)
C77 C78 1.48(3)
C79 C80 1.58(4)
C81 C82 1.52(4)
C83 C84 1.45(4)
C85 C86 1.40(15)
C85 C89 2.07(11)
C87 C88 1.32(7)
C89 C90 1.91(12)
C91 C92 1.46(8)
C93 C94 1.32(7)
